data_4345145
loop_
_publ_author_name
'Rej, Supriya'
'Majumdar, Moumita'
'Kando, Shun'
'Sugino, Yoshitaka'
'Tsurugi, Hayato'
'Mashima, Kazushi'

_publ_section_title
;
 Mixed Ligated Tris(amidinate)dimolybdenum Complexes as Catalysts for
 Radical Addition of CCl4 to 1-Hexene: Leaving Ligand Lability Controls
 Catalyst Activity.
;
_journal_issue 1
_journal_name_full 'Inorganic chemistry'
_journal_page_first 634
_journal_page_last 644
_journal_paper_doi 10.1021/acs.inorgchem.6b02525
_journal_volume 56
_journal_year 2017
_chemical_formula_moiety 'C64 H59 Mo2 N6 O8 P (C4 H8 O)'
_chemical_formula_sum 'C68 H67 Mo2 N6 O9 P'
_chemical_formula_weight 1335.13
_chemical_name_common Mo2-1b
_chemical_name_systematic
; 
 ? 
;
_space_group_IT_number 2
_symmetry_cell_setting triclinic
_symmetry_space_group_name_Hall '-P 1'
_symmetry_space_group_name_H-M 'P -1'
_atom_sites_solution_hydrogens geom
_atom_sites_solution_primary direct
_atom_sites_solution_secondary difmap
_audit_creation_method SHELXL-97
_cell_angle_alpha 102.092(5)
_cell_angle_beta 109.366(5)
_cell_angle_gamma 109.082(5)
_cell_formula_units_Z 2
_cell_length_a 15.094(5)
_cell_length_b 15.389(5)
_cell_length_c 15.719(5)
_cell_measurement_reflns_used 8262
_cell_measurement_temperature 113(2)
_cell_measurement_theta_max 27.46
_cell_measurement_theta_min 3.24
_cell_volume 3041.4(17)
_computing_cell_refinement 'CrystalClear (Rigaku Inc., 2007)'
_computing_data_collection 'CrystalClear (Rigaku Inc., 2007)'
_computing_data_reduction 'CrystalClear (Rigaku Inc., 2007)'
_computing_molecular_graphics ORTEP
_computing_publication_material ciftab
_computing_structure_refinement 'SHELXL-97 (Sheldrick, 1997)'
_computing_structure_solution 'SHELXS-97 (Sheldrick, 1990)'
_diffrn_ambient_temperature 113(2)
_diffrn_measured_fraction_theta_full 0.975
_diffrn_measured_fraction_theta_max 0.975
_diffrn_measurement_device_type 'mercury CCD'
_diffrn_measurement_method dtprofit.ref
_diffrn_radiation_monochromator 'Graphite Monochromator'
_diffrn_radiation_source 'Rotating Anode'
_diffrn_radiation_type MoK\a
_diffrn_radiation_wavelength 0.71069
_diffrn_reflns_av_R_equivalents 0.2020
_diffrn_reflns_av_sigmaI/netI 0.3677
_diffrn_reflns_limit_h_max 19
_diffrn_reflns_limit_h_min -19
_diffrn_reflns_limit_k_max 19
_diffrn_reflns_limit_k_min -19
_diffrn_reflns_limit_l_max 20
_diffrn_reflns_limit_l_min -20
_diffrn_reflns_number 29919
_diffrn_reflns_theta_full 27.46
_diffrn_reflns_theta_max 27.46
_diffrn_reflns_theta_min 3.24
_exptl_absorpt_coefficient_mu 0.503
_exptl_absorpt_correction_T_max 0.9515
_exptl_absorpt_correction_T_min 0.9421
_exptl_absorpt_correction_type empirical
_exptl_crystal_colour yellow
_exptl_crystal_density_diffrn 1.458
_exptl_crystal_density_method 'not measured'
_exptl_crystal_description block
_exptl_crystal_F_000 1376
_exptl_crystal_size_max 0.12
_exptl_crystal_size_mid 0.11
_exptl_crystal_size_min 0.10
_refine_diff_density_max 1.453
_refine_diff_density_min -1.051
_refine_diff_density_rms 0.144
_refine_ls_extinction_method none
_refine_ls_goodness_of_fit_ref 0.961
_refine_ls_hydrogen_treatment constr
_refine_ls_matrix_type full
_refine_ls_number_parameters 770
_refine_ls_number_reflns 13573
_refine_ls_number_restraints 0
_refine_ls_restrained_S_all 0.961
_refine_ls_R_factor_all 0.2900
_refine_ls_R_factor_gt 0.0957
_refine_ls_shift/su_max 0.000
_refine_ls_shift/su_mean 0.000
_refine_ls_structure_factor_coef Fsqd
_refine_ls_weighting_details 'calc w=1/[\s^2^(Fo^2^)+(0.0526P)^2^+0.0000P] where P=(Fo^2^+2Fc^2^)/3'
_refine_ls_weighting_scheme calc
_refine_ls_wR_factor_gt 0.1586
_refine_ls_wR_factor_ref 0.2490
_reflns_number_gt 4147
_reflns_number_total 13573
_reflns_threshold_expression >2sigma(I)
_cod_data_source_file ic6b02525_si_002.cif
_cod_data_source_block Mo2-1b
_cod_original_sg_symbol_H-M P-1
_cod_database_code 4345145

loop_
_symmetry_equiv_pos_as_xyz
'x, y, z'
'-x, -y, -z'

loop_
_atom_site_label
_atom_site_type_symbol
_atom_site_fract_x
_atom_site_fract_y
_atom_site_fract_z
_atom_site_U_iso_or_equiv
_atom_site_adp_type
_atom_site_occupancy
_atom_site_symmetry_multiplicity
_atom_site_calc_flag
_atom_site_refinement_flags
Mo1 Mo 0.74656(7) 0.14153(7) 0.78192(7) 0.0311(3) Uani 1 1 d .
Mo2 Mo 0.87861(7) 0.21169(7) 0.76239(7) 0.0311(3) Uani 1 1 d .
P1 P 0.8043(3) -0.2884(2) 0.8926(2) 0.0455(9) Uani 1 1 d .
O1 O 0.8061(5) 0.0447(4) 0.8320(4) 0.0222(16) Uani 1 1 d .
O7 O 0.3619(6) -0.3326(5) 0.5825(5) 0.046(2) Uani 1 1 d .
O2 O 0.9464(5) 0.1183(4) 0.8121(4) 0.0229(16) Uani 1 1 d .
O3 O 0.6544(6) 0.1643(5) 1.1960(5) 0.042(2) Uani 1 1 d .
O5 O 0.2761(5) 0.1875(5) 0.6693(5) 0.046(2) Uani 1 1 d .
O8 O 1.0028(6) 0.0940(5) 0.3682(5) 0.046(2) Uani 1 1 d .
O4 O 1.3749(6) 0.5972(5) 1.0674(5) 0.049(2) Uani 1 1 d .
N1 N 0.8148(6) 0.2349(6) 0.9296(6) 0.028(2) Uani 1 1 d .
N3 N 0.6764(6) 0.2285(6) 0.7278(5) 0.023(2) Uani 1 1 d .
N4 N 0.8209(6) 0.3073(5) 0.7090(5) 0.024(2) Uani 1 1 d .
C24 C 1.2729(8) 0.5269(7) 1.0229(8) 0.028(3) Uani 1 1 d .
C5 C 0.9282(8) -0.0214(7) 0.8587(7) 0.031(3) Uani 1 1 d .
O6 O 1.0625(6) 0.6129(5) 0.6269(6) 0.052(2) Uani 1 1 d .
N6 N 0.8139(6) 0.1039(6) 0.6195(5) 0.025(2) Uani 1 1 d .
N2 N 0.9604(6) 0.3161(5) 0.9075(5) 0.0209(19) Uani 1 1 d .
C21 C 1.0642(8) 0.3894(7) 0.9476(7) 0.027(3) Uani 1 1 d .
O1S O 0.3393(6) 0.4210(6) 0.7918(6) 0.056(2) Uani 1 1 d .
C36 C 0.5040(8) 0.2183(7) 0.6289(7) 0.032(3) Uani 1 1 d .
H36 H 0.5256 0.2284 0.5800 0.038 Uiso 1 1 calc R
C44 C 1.0003(8) 0.5421(8) 0.6503(8) 0.039(3) Uani 1 1 d .
C6 C 0.8636(8) -0.0999(7) 0.8724(7) 0.035(3) Uani 1 1 d .
H6 H 0.7988 -0.1031 0.8700 0.042 Uiso 1 1 calc R
N5 N 0.6739(6) 0.0295(6) 0.6454(5) 0.024(2) Uani 1 1 d .
C10 C 1.0231(7) -0.0174(7) 0.8626(7) 0.031(3) Uani 1 1 d .
H10 H 1.0677 0.0349 0.8521 0.038 Uiso 1 1 calc R
C32 C 0.5357(8) 0.1951(7) 0.7786(7) 0.036(3) Uani 1 1 d .
H32 H 0.5800 0.1896 0.8344 0.043 Uiso 1 1 calc R
C31 C 0.5719(7) 0.2142(7) 0.7108(7) 0.023(2) Uani 1 1 d .
C22 C 1.1287(8) 0.3769(7) 0.9050(7) 0.033(3) Uiso 1 1 d .
H22 H 1.1010 0.3210 0.8485 0.039 Uiso 1 1 calc R
C53 C 0.4093(8) -0.1645(8) 0.5809(7) 0.035(3) Uani 1 1 d .
H53 H 0.3401 -0.1710 0.5620 0.042 Uiso 1 1 calc R
C54 C 0.4305(8) -0.2440(8) 0.5907(8) 0.035(3) Uani 1 1 d .
C23 C 1.2304(7) 0.4423(8) 0.9415(8) 0.037(3) Uani 1 1 d .
H23 H 1.2726 0.4302 0.9115 0.045 Uiso 1 1 calc R
C46 C 0.8795(7) 0.4792(8) 0.7133(7) 0.029(3) Uani 1 1 d .
H46 H 0.8353 0.4883 0.7419 0.035 Uiso 1 1 calc R
C64 C 0.9614(8) 0.0992(7) 0.4335(8) 0.032(3) Uani 1 1 d .
C61 C 0.8616(7) 0.1012(7) 0.5542(7) 0.026(3) Uani 1 1 d .
C63 C 0.8554(8) 0.0701(8) 0.3955(7) 0.035(3) Uani 1 1 d .
H63 H 0.8166 0.0495 0.3277 0.041 Uiso 1 1 calc R
C55 C 0.5303(8) -0.2348(8) 0.6111(7) 0.034(3) Uani 1 1 d .
H55 H 0.5442 -0.2907 0.6119 0.040 Uiso 1 1 calc R
C51 C 0.5886(8) -0.0658(8) 0.6207(7) 0.031(3) Uani 1 1 d .
C15 C 0.6735(8) 0.1029(8) 1.0504(8) 0.036(3) Uani 1 1 d .
H15 H 0.6320 0.0365 1.0396 0.043 Uiso 1 1 calc R
C66 C 0.9681(8) 0.1324(7) 0.5925(7) 0.035(3) Uani 1 1 d .
H66 H 1.0081 0.1557 0.6604 0.042 Uiso 1 1 calc R
C42 C 0.9482(8) 0.3772(7) 0.6495(8) 0.035(3) Uani 1 1 d .
H42 H 0.9519 0.3159 0.6325 0.042 Uiso 1 1 calc R
C62 C 0.8042(8) 0.0704(7) 0.4540(7) 0.032(3) Uani 1 1 d .
H62 H 0.7312 0.0501 0.4267 0.039 Uiso 1 1 calc R
C16 C 0.7160(7) 0.1234(7) 0.9871(7) 0.032(3) Uani 1 1 d .
H16 H 0.7056 0.0703 0.9355 0.038 Uiso 1 1 calc R
C33 C 0.4379(8) 0.1839(7) 0.7674(7) 0.034(3) Uani 1 1 d .
H33 H 0.4149 0.1702 0.8146 0.041 Uiso 1 1 calc R
C26 C 1.1083(8) 0.4765(7) 1.0305(7) 0.034(3) Uani 1 1 d .
H26 H 1.0668 0.4892 1.0611 0.041 Uiso 1 1 calc R
C65 C 1.0159(8) 0.1294(8) 0.5317(7) 0.038(3) Uani 1 1 d .
H65 H 1.0888 0.1490 0.5585 0.045 Uiso 1 1 calc R
C41 C 0.8829(8) 0.3877(8) 0.6909(7) 0.035(3) Uani 1 1 d .
C25 C 1.2106(8) 0.5419(7) 1.0658(8) 0.033(3) Uani 1 1 d .
H25 H 1.2391 0.5989 1.1214 0.040 Uiso 1 1 calc R
C1 C 0.9120(8) 0.3037(7) 0.9640(7) 0.027(3) Uani 1 1 d .
H1 H 0.9473 0.3447 1.0302 0.032 Uiso 1 1 calc R
C52 C 0.4884(8) -0.0754(8) 0.5985(8) 0.044(3) Uani 1 1 d .
H52 H 0.4735 -0.0205 0.5952 0.053 Uiso 1 1 calc R
C35 C 0.4047(8) 0.2080(8) 0.6162(7) 0.040(3) Uani 1 1 d .
H35 H 0.3593 0.2115 0.5597 0.048 Uiso 1 1 calc R
C17 C 0.5970(8) 0.0658(8) 1.1852(8) 0.055(4) Uani 1 1 d .
H17A H 0.5738 0.0656 1.2364 0.083 Uiso 1 1 calc R
H17B H 0.6412 0.0308 1.1894 0.083 Uiso 1 1 calc R
H17C H 0.5364 0.0329 1.1222 0.083 Uiso 1 1 calc R
C11 C 0.7740(7) 0.2202(8) 0.9970(7) 0.027(3) Uani 1 1 d .
C45 C 0.9389(8) 0.5576(8) 0.6950(8) 0.045(3) Uani 1 1 d .
H45 H 0.9371 0.6198 0.7126 0.054 Uiso 1 1 calc R
C43 C 1.0088(8) 0.4558(8) 0.6324(7) 0.036(3) Uani 1 1 d .
H43 H 1.0568 0.4487 0.6079 0.044 Uiso 1 1 calc R
C3 C 0.7218(7) 0.0280(7) 0.5900(7) 0.025(3) Uani 1 1 d .
H3 H 0.6925 -0.0252 0.5308 0.030 Uiso 1 1 calc R
C13 C 0.7481(8) 0.2753(8) 1.1400(7) 0.035(3) Uani 1 1 d .
H13 H 0.7594 0.3278 1.1926 0.042 Uiso 1 1 calc R
C82 C 0.6667(10) -0.4625(10) 0.7369(11) 0.057(4) Uani 1 1 d .
H82 H 0.6589 -0.4881 0.7853 0.068 Uiso 1 1 calc R
C34 C 0.3732(8) 0.1927(8) 0.6869(8) 0.039(3) Uani 1 1 d .
C14 C 0.6902(8) 0.1757(9) 1.1271(8) 0.041(3) Uani 1 1 d .
C12 C 0.7875(8) 0.2940(8) 1.0746(8) 0.037(3) Uani 1 1 d .
H12 H 0.8256 0.3605 1.0833 0.044 Uiso 1 1 calc R
C85 C 0.6967(10) -0.3934(10) 0.5939(10) 0.059(4) Uani 1 1 d .
H85 H 0.7070 -0.3700 0.5450 0.071 Uiso 1 1 calc R
C74 C 0.5627(10) -0.1864(9) 0.9452(10) 0.057(4) Uani 1 1 d .
H74 H 0.5161 -0.1617 0.9569 0.069 Uiso 1 1 calc R
C86 C 0.7511(9) -0.3305(9) 0.6913(10) 0.053(4) Uani 1 1 d .
H86 H 0.7995 -0.2647 0.7086 0.063 Uiso 1 1 calc R
C71 C 0.7038(8) -0.2521(7) 0.9086(8) 0.030(3) Uani 1 1 d .
C4 C 0.8934(8) 0.0528(8) 0.8343(7) 0.031(3) Uani 1 1 d .
C72 C 0.7266(9) -0.2004(8) 1.0019(8) 0.049(3) Uani 1 1 d .
H72 H 0.7900 -0.1872 1.0534 0.059 Uiso 1 1 calc R
C81 C 0.7341(9) -0.3645(8) 0.7611(8) 0.039(3) Uani 1 1 d .
C2 C 0.7254(7) 0.2955(7) 0.6976(7) 0.025(3) Uani 1 1 d .
H2 H 0.6940 0.3330 0.6694 0.030 Uiso 1 1 calc R
C37 C 0.2460(9) 0.1877(10) 0.7481(9) 0.073(4) Uani 1 1 d .
H37A H 0.1758 0.1842 0.7275 0.110 Uiso 1 1 calc R
H37B H 0.2950 0.2483 0.8038 0.110 Uiso 1 1 calc R
H37C H 0.2471 0.1306 0.7661 0.110 Uiso 1 1 calc R
C75 C 0.5400(10) -0.2398(9) 0.8565(10) 0.063(4) Uani 1 1 d .
H75 H 0.4753 -0.2560 0.8051 0.076 Uiso 1 1 calc R
C27 C 1.4341(9) 0.5916(8) 1.0146(9) 0.068(4) Uani 1 1 d .
H27A H 1.5051 0.6437 1.0523 0.101 Uiso 1 1 calc R
H27B H 1.4021 0.6000 0.9534 0.101 Uiso 1 1 calc R
H27C H 1.4360 0.5273 1.0016 0.101 Uiso 1 1 calc R
C73 C 0.6556(10) -0.1667(9) 1.0214(10) 0.057(4) Uani 1 1 d .
H73 H 0.6712 -0.1311 1.0857 0.068 Uiso 1 1 calc R
C67 C 1.1120(8) 0.1216(8) 0.4042(8) 0.047(3) Uani 1 1 d .
H67A H 1.1310 0.1140 0.3501 0.070 Uiso 1 1 calc R
H67B H 1.1297 0.0793 0.4390 0.070 Uiso 1 1 calc R
H67C H 1.1502 0.1904 0.4481 0.070 Uiso 1 1 calc R
C7 C 0.8927(9) -0.1738(8) 0.8894(8) 0.039(3) Uani 1 1 d .
C4S C 0.3836(9) 0.4678(10) 0.6729(9) 0.063(4) Uani 1 1 d .
H4S1 H 0.4097 0.5378 0.6790 0.076 Uiso 1 1 calc R
H4S2 H 0.4045 0.4328 0.6283 0.076 Uiso 1 1 calc R
C56 C 0.6105(8) -0.1463(8) 0.6305(7) 0.037(3) Uani 1 1 d .
H56 H 0.6797 -0.1400 0.6503 0.044 Uiso 1 1 calc R
C57 C 0.2604(8) -0.3401(8) 0.5680(8) 0.054(4) Uani 1 1 d .
H57A H 0.2171 -0.4057 0.5635 0.081 Uiso 1 1 calc R
H57B H 0.2285 -0.3295 0.5081 0.081 Uiso 1 1 calc R
H57C H 0.2663 -0.2902 0.6225 0.081 Uiso 1 1 calc R
C84 C 0.6281(9) -0.4896(10) 0.5701(10) 0.053(4) Uani 1 1 d .
H84 H 0.5916 -0.5348 0.5054 0.064 Uiso 1 1 calc R
C76 C 0.6110(10) -0.2734(9) 0.8371(9) 0.055(4) Uani 1 1 d .
H76 H 0.5930 -0.3114 0.7728 0.067 Uiso 1 1 calc R
C83 C 0.6151(10) -0.5172(10) 0.6462(11) 0.049(4) Uani 1 1 d .
H83 H 0.5642 -0.5816 0.6299 0.059 Uiso 1 1 calc R
C8 C 0.9858(10) -0.1701(9) 0.8949(8) 0.050(4) Uani 1 1 d .
H8 H 1.0054 -0.2206 0.9071 0.061 Uiso 1 1 calc R
C9 C 1.0523(9) -0.0912(8) 0.8822(8) 0.053(4) Uani 1 1 d .
H9 H 1.1178 -0.0877 0.8869 0.063 Uiso 1 1 calc R
C3S C 0.4261(9) 0.4587(9) 0.7699(9) 0.062(4) Uani 1 1 d .
H3S1 H 0.4596 0.4132 0.7679 0.075 Uiso 1 1 calc R
H3S2 H 0.4783 0.5237 0.8195 0.075 Uiso 1 1 calc R
C1S C 0.2508(10) 0.4194(11) 0.7198(10) 0.082(5) Uani 1 1 d .
H1S1 H 0.1884 0.3588 0.7025 0.098 Uiso 1 1 calc R
H1S2 H 0.2386 0.4768 0.7451 0.098 Uiso 1 1 calc R
C47 C 1.0501(9) 0.7018(8) 0.6351(9) 0.061(4) Uani 1 1 d .
H47A H 1.0978 0.7447 0.6160 0.091 Uiso 1 1 calc R
H47B H 1.0656 0.7353 0.7021 0.091 Uiso 1 1 calc R
H47C H 0.9783 0.6864 0.5929 0.091 Uiso 1 1 calc R
C2S C 0.2684(12) 0.4223(15) 0.6367(12) 0.137(8) Uani 1 1 d .
H2S1 H 0.2382 0.4625 0.6064 0.165 Uiso 1 1 calc R
H2S2 H 0.2371 0.3551 0.5886 0.165 Uiso 1 1 calc R

loop_
_atom_site_aniso_label
_atom_site_aniso_U_11
_atom_site_aniso_U_22
_atom_site_aniso_U_33
_atom_site_aniso_U_23
_atom_site_aniso_U_13
_atom_site_aniso_U_12
Mo1 0.0265(6) 0.0353(6) 0.0351(7) 0.0137(5) 0.0172(5) 0.0128(5)
Mo2 0.0265(6) 0.0357(6) 0.0332(7) 0.0116(5) 0.0152(5) 0.0139(5)
P1 0.049(2) 0.052(2) 0.044(2) 0.0215(18) 0.0210(18) 0.0289(19)
O1 0.026(4) 0.022(4) 0.020(4) 0.005(3) 0.014(3) 0.008(3)
O7 0.038(5) 0.030(5) 0.064(6) 0.015(4) 0.029(5) 0.002(4)
O2 0.024(4) 0.022(4) 0.019(4) 0.004(3) 0.012(3) 0.006(3)
O3 0.050(5) 0.044(5) 0.045(5) 0.016(4) 0.034(5) 0.021(4)
O5 0.026(4) 0.072(6) 0.037(5) 0.019(5) 0.011(4) 0.021(4)
O8 0.038(5) 0.058(5) 0.044(5) 0.018(4) 0.028(4) 0.013(4)
O4 0.028(5) 0.041(5) 0.051(6) -0.002(4) 0.014(4) -0.002(4)
N1 0.024(5) 0.028(5) 0.037(6) 0.010(5) 0.022(5) 0.009(4)
N3 0.013(5) 0.033(5) 0.017(5) 0.006(4) 0.008(4) 0.003(4)
N4 0.021(5) 0.018(5) 0.025(5) 0.007(4) 0.008(4) 0.002(4)
C24 0.020(6) 0.017(6) 0.038(7) 0.009(5) 0.013(6) -0.004(5)
C5 0.035(7) 0.024(6) 0.022(7) 0.005(5) 0.003(6) 0.009(6)
O6 0.054(6) 0.041(5) 0.084(7) 0.044(5) 0.041(5) 0.024(5)
N6 0.013(5) 0.035(5) 0.020(5) 0.006(4) 0.008(4) 0.003(4)
N2 0.021(5) 0.016(5) 0.025(5) 0.006(4) 0.013(4) 0.005(4)
C21 0.030(7) 0.033(7) 0.018(6) 0.004(5) 0.016(5) 0.009(6)
O1S 0.057(6) 0.083(7) 0.042(6) 0.022(5) 0.035(5) 0.030(5)
C36 0.038(7) 0.036(7) 0.025(7) 0.019(6) 0.016(6) 0.012(6)
C44 0.035(7) 0.023(7) 0.048(8) 0.016(6) 0.011(6) 0.006(6)
C6 0.048(8) 0.040(7) 0.031(7) 0.013(6) 0.018(6) 0.034(7)
N5 0.021(5) 0.029(5) 0.012(5) 0.006(4) 0.002(4) 0.007(4)
C10 0.018(6) 0.023(6) 0.034(7) -0.001(5) 0.005(5) 0.000(5)
C32 0.034(7) 0.048(8) 0.031(7) 0.024(6) 0.023(6) 0.011(6)
C31 0.021(6) 0.020(6) 0.020(6) 0.007(5) 0.002(5) 0.007(5)
C53 0.013(6) 0.033(7) 0.032(7) -0.004(6) 0.002(5) -0.005(5)
C54 0.023(6) 0.043(8) 0.043(8) 0.009(6) 0.024(6) 0.011(6)
C23 0.014(6) 0.042(7) 0.059(9) 0.019(7) 0.023(6) 0.007(6)
C46 0.022(6) 0.042(7) 0.034(7) 0.015(6) 0.015(5) 0.021(6)
C64 0.030(7) 0.032(7) 0.023(7) 0.010(6) 0.014(6) 0.001(6)
C61 0.018(6) 0.031(6) 0.021(7) 0.005(5) 0.010(5) 0.005(5)
C63 0.040(7) 0.051(8) 0.013(6) 0.019(6) 0.010(6) 0.016(6)
C55 0.036(7) 0.040(7) 0.042(8) 0.031(6) 0.023(6) 0.020(6)
C51 0.023(6) 0.027(7) 0.031(7) -0.004(5) 0.012(6) 0.007(6)
C15 0.034(7) 0.034(7) 0.035(8) 0.015(6) 0.020(6) 0.002(6)
C66 0.030(7) 0.044(7) 0.013(6) 0.007(6) 0.009(5) -0.001(6)
C42 0.036(7) 0.027(7) 0.061(9) 0.023(6) 0.036(7) 0.017(6)
C62 0.031(7) 0.034(7) 0.020(7) 0.011(5) 0.008(6) 0.003(6)
C16 0.025(6) 0.029(7) 0.033(7) 0.008(6) 0.012(6) 0.004(5)
C33 0.023(6) 0.042(7) 0.023(7) 0.000(6) 0.009(5) 0.005(6)
C26 0.038(7) 0.023(6) 0.027(7) -0.002(5) 0.003(6) 0.014(6)
C65 0.034(7) 0.065(9) 0.020(7) 0.014(6) 0.012(6) 0.027(7)
C41 0.033(7) 0.049(8) 0.036(8) 0.029(6) 0.020(6) 0.018(6)
C25 0.026(7) 0.031(7) 0.038(8) 0.005(6) 0.016(6) 0.007(6)
C1 0.027(6) 0.025(6) 0.027(7) 0.003(5) 0.014(6) 0.010(5)
C52 0.032(7) 0.038(8) 0.058(9) 0.014(7) 0.015(7) 0.016(6)
C35 0.020(6) 0.070(9) 0.024(7) 0.020(7) 0.001(5) 0.020(6)
C17 0.038(8) 0.054(9) 0.055(9) 0.027(7) 0.020(7) -0.007(7)
C11 0.020(6) 0.041(7) 0.025(7) 0.014(6) 0.013(5) 0.014(6)
C45 0.035(7) 0.037(7) 0.058(9) 0.006(7) 0.026(7) 0.010(6)
C43 0.033(7) 0.038(7) 0.052(8) 0.013(6) 0.036(6) 0.016(6)
C3 0.020(6) 0.026(6) 0.025(7) 0.002(5) 0.012(5) 0.006(5)
C13 0.035(7) 0.042(8) 0.023(7) 0.006(6) 0.015(6) 0.014(6)
C82 0.055(10) 0.083(12) 0.098(13) 0.065(10) 0.059(9) 0.058(9)
C34 0.009(6) 0.043(8) 0.042(8) 0.000(6) 0.000(6) 0.004(6)
C14 0.028(7) 0.058(9) 0.032(8) 0.008(7) 0.014(6) 0.018(7)
C12 0.025(6) 0.029(7) 0.041(8) 0.004(6) 0.020(6) -0.006(5)
C85 0.052(9) 0.075(11) 0.046(10) 0.015(8) 0.019(8) 0.029(8)
C74 0.062(10) 0.067(10) 0.059(11) 0.030(9) 0.033(9) 0.034(8)
C86 0.047(9) 0.059(9) 0.052(10) 0.025(8) 0.020(8) 0.019(7)
C71 0.040(7) 0.026(6) 0.029(7) 0.014(6) 0.017(6) 0.017(6)
C4 0.024(7) 0.046(8) 0.019(6) 0.008(6) 0.014(5) 0.008(6)
C72 0.056(9) 0.053(9) 0.037(8) 0.020(7) 0.013(7) 0.025(7)
C81 0.042(8) 0.030(7) 0.042(9) 0.007(6) 0.015(7) 0.020(6)
C2 0.024(6) 0.026(6) 0.025(7) 0.004(5) 0.011(5) 0.013(5)
C37 0.068(10) 0.128(13) 0.065(11) 0.050(10) 0.041(9) 0.067(10)
C75 0.056(10) 0.050(9) 0.050(10) -0.014(8) 0.011(8) 0.015(8)
C27 0.037(8) 0.059(9) 0.078(11) 0.000(8) 0.028(8) -0.002(7)
C73 0.067(10) 0.069(10) 0.052(10) 0.024(8) 0.040(8) 0.032(9)
C67 0.032(7) 0.049(8) 0.046(9) 0.010(7) 0.016(6) 0.007(6)
C7 0.056(8) 0.037(7) 0.029(7) 0.015(6) 0.019(6) 0.021(7)
C4S 0.046(9) 0.093(11) 0.048(9) 0.029(8) 0.026(8) 0.020(8)
C56 0.020(6) 0.043(8) 0.034(7) 0.004(6) 0.008(6) 0.008(6)
C57 0.025(7) 0.061(9) 0.066(10) 0.022(8) 0.020(7) 0.006(7)
C84 0.041(8) 0.055(9) 0.059(10) -0.006(8) 0.029(8) 0.024(8)
C76 0.069(10) 0.072(10) 0.033(8) 0.019(7) 0.013(7) 0.048(8)
C83 0.044(9) 0.067(10) 0.080(11) 0.055(10) 0.037(9) 0.046(8)
C8 0.087(11) 0.073(10) 0.049(9) 0.049(8) 0.047(8) 0.064(9)
C9 0.061(9) 0.052(9) 0.062(10) 0.024(8) 0.026(8) 0.042(8)
C3S 0.051(9) 0.076(10) 0.087(12) 0.048(9) 0.053(9) 0.023(8)
C1S 0.047(9) 0.141(15) 0.072(12) 0.061(11) 0.025(9) 0.044(10)
C47 0.054(9) 0.052(9) 0.089(11) 0.043(8) 0.033(8) 0.025(7)
C2S 0.083(13) 0.30(3) 0.108(16) 0.134(17) 0.071(13) 0.108(16)

loop_
_atom_type_symbol
_atom_type_description
_atom_type_scat_dispersion_real
_atom_type_scat_dispersion_imag
_atom_type_scat_source
C C 0.0033 0.0016 'International Tables Vol C Tables 4.2.6.8 and 6.1.1.4'
H H 0.0000 0.0000 'International Tables Vol C Tables 4.2.6.8 and 6.1.1.4'
N N 0.0061 0.0033 'International Tables Vol C Tables 4.2.6.8 and 6.1.1.4'
O O 0.0106 0.0060 'International Tables Vol C Tables 4.2.6.8 and 6.1.1.4'
P P 0.1023 0.0942 'International Tables Vol C Tables 4.2.6.8 and 6.1.1.4'
Mo Mo -1.6832 0.6857 'International Tables Vol C Tables 4.2.6.8 and 6.1.1.4'

loop_
_geom_angle_atom_site_label_1
_geom_angle_atom_site_label_2
_geom_angle_atom_site_label_3
_geom_angle
Mo2 Mo1 N5 92.6(2)
Mo2 Mo1 N3 92.2(2)
N5 Mo1 N3 92.7(3)
Mo2 Mo1 O1 91.37(17)
N5 Mo1 O1 84.8(3)
N3 Mo1 O1 175.7(3)
Mo2 Mo1 N1 93.5(2)
N5 Mo1 N1 170.1(3)
N3 Mo1 N1 94.9(3)
O1 Mo1 N1 87.2(3)
Mo1 Mo2 N4 92.7(2)
Mo1 Mo2 N2 92.8(2)
N4 Mo2 N2 92.3(3)
Mo1 Mo2 O2 91.79(17)
N4 Mo2 O2 175.4(3)
N2 Mo2 O2 88.6(3)
Mo1 Mo2 N6 92.1(2)
N4 Mo2 N6 92.8(3)
N2 Mo2 N6 172.8(3)
O2 Mo2 N6 85.9(3)
C71 P1 C7 100.8(5)
C71 P1 C81 100.0(5)
C7 P1 C81 100.1(5)
C4 O1 Mo1 118.0(7)
C54 O7 C57 115.4(8)
C4 O2 Mo2 116.9(6)
C14 O3 C17 115.8(9)
C34 O5 C37 116.7(9)
C64 O8 C67 118.0(9)
C24 O4 C27 115.6(8)
C1 N1 C11 117.2(9)
C1 N1 Mo1 116.0(6)
C11 N1 Mo1 125.9(7)
C2 N3 C31 115.6(8)
C2 N3 Mo1 119.7(6)
C31 N3 Mo1 124.4(6)
C2 N4 C41 119.0(9)
C2 N4 Mo2 118.4(7)
C41 N4 Mo2 122.5(6)
C25 C24 O4 115.7(10)
C25 C24 C23 118.6(10)
O4 C24 C23 125.7(9)
C6 C5 C10 119.1(10)
C6 C5 C4 120.1(10)
C10 C5 C4 120.8(10)
C44 O6 C47 117.9(9)
C3 N6 C61 115.7(8)
C3 N6 Mo2 117.0(6)
C61 N6 Mo2 127.1(6)
C1 N2 C21 119.4(8)
C1 N2 Mo2 116.2(7)
C21 N2 Mo2 124.2(6)
C22 C21 N2 118.9(9)
C22 C21 C26 116.9(10)
N2 C21 C26 124.2(9)
C1S O1S C3S 108.2(9)
C31 C36 C35 121.6(10)
C31 C36 H36 119.2
C35 C36 H36 119.2
C43 C44 C45 120.5(11)
C43 C44 O6 115.0(10)
C45 C44 O6 124.3(10)
C7 C6 C5 120.7(10)
C7 C6 H6 119.7
C5 C6 H6 119.7
C3 N5 C51 113.6(8)
C3 N5 Mo1 120.4(7)
C51 N5 Mo1 122.6(6)
C5 C10 C9 119.4(10)
C5 C10 H10 120.3
C9 C10 H10 120.3
C33 C32 C31 122.1(10)
C33 C32 H32 119.0
C31 C32 H32 119.0
C36 C31 C32 117.4(10)
C36 C31 N3 123.0(9)
C32 C31 N3 119.7(9)
C23 C22 C21 122.3(10)
C23 C22 H22 118.9
C21 C22 H22 118.9
C54 C53 C52 120.6(10)
C54 C53 H53 119.7
C52 C53 H53 119.7
O7 C54 C53 126.4(10)
O7 C54 C55 115.2(10)
C53 C54 C55 118.4(10)
C22 C23 C24 120.4(10)
C22 C23 H23 119.8
C24 C23 H23 119.8
C45 C46 C41 122.4(10)
C45 C46 H46 118.8
C41 C46 H46 118.8
O8 C64 C65 125.6(10)
O8 C64 C63 116.1(10)
C65 C64 C63 118.3(10)
C66 C61 C62 119.4(9)
C66 C61 N6 118.2(9)
C62 C61 N6 122.3(9)
C64 C63 C62 121.5(10)
C64 C63 H63 119.3
C62 C63 H63 119.3
C56 C55 C54 121.7(10)
C56 C55 H55 119.2
C54 C55 H55 119.2
C52 C51 C56 118.8(10)
C52 C51 N5 121.1(10)
C56 C51 N5 119.7(9)
C14 C15 C16 121.1(10)
C14 C15 H15 119.5
C16 C15 H15 119.5
C65 C66 C61 119.6(10)
C65 C66 H66 120.2
C61 C66 H66 120.2
C41 C42 C43 120.5(10)
C41 C42 H42 119.7
C43 C42 H42 119.7
C63 C62 C61 119.2(10)
C63 C62 H62 120.4
C61 C62 H62 120.4
C15 C16 C11 121.9(10)
C15 C16 H16 119.1
C11 C16 H16 119.1
C32 C33 C34 119.4(10)
C32 C33 H33 120.3
C34 C33 H33 120.3
C25 C26 C21 120.0(10)
C25 C26 H26 120.0
C21 C26 H26 120.0
C64 C65 C66 122.0(10)
C64 C65 H65 119.0
C66 C65 H65 119.0
C42 C41 C46 117.3(10)
C42 C41 N4 120.7(10)
C46 C41 N4 122.0(10)
C26 C25 C24 121.8(10)
C26 C25 H25 119.1
C24 C25 H25 119.1
N2 C1 N1 121.4(9)
N2 C1 H1 119.3
N1 C1 H1 119.3
C51 C52 C53 120.8(11)
C51 C52 H52 119.6
C53 C52 H52 119.6
C34 C35 C36 119.1(10)
C34 C35 H35 120.4
C36 C35 H35 120.4
O3 C17 H17A 109.5
O3 C17 H17B 109.5
H17A C17 H17B 109.5
O3 C17 H17C 109.5
H17A C17 H17C 109.5
H17B C17 H17C 109.5
C12 C11 C16 116.0(9)
C12 C11 N1 125.5(10)
C16 C11 N1 118.4(9)
C44 C45 C46 118.0(11)
C44 C45 H45 121.0
C46 C45 H45 121.0
C44 C43 C42 121.0(10)
C44 C43 H43 119.5
C42 C43 H43 119.5
N5 C3 N6 117.7(9)
N5 C3 H3 121.1
N6 C3 H3 121.1
C12 C13 C14 118.7(10)
C12 C13 H13 120.6
C14 C13 H13 120.6
C83 C82 C81 117.7(13)
C83 C82 H82 121.1
C81 C82 H82 121.1
O5 C34 C35 114.5(10)
O5 C34 C33 125.2(11)
C35 C34 C33 120.3(10)
C15 C14 O3 126.3(11)
C15 C14 C13 119.1(11)
O3 C14 C13 114.6(10)
C13 C12 C11 123.1(10)
C13 C12 H12 118.5
C11 C12 H12 118.5
C84 C85 C86 119.2(13)
C84 C85 H85 120.4
C86 C85 H85 120.4
C75 C74 C73 119.4(13)
C75 C74 H74 120.3
C73 C74 H74 120.3
C81 C86 C85 119.9(12)
C81 C86 H86 120.1
C85 C86 H86 120.1
C76 C71 C72 118.6(11)
C76 C71 P1 125.4(9)
C72 C71 P1 116.0(9)
O2 C4 O1 121.9(10)
O2 C4 C5 120.6(10)
O1 C4 C5 117.4(10)
C71 C72 C73 120.3(11)
C71 C72 H72 119.9
C73 C72 H72 119.9
C86 C81 C82 120.5(12)
C86 C81 P1 123.4(10)
C82 C81 P1 115.9(11)
N3 C2 N4 116.8(9)
N3 C2 H2 121.6
N4 C2 H2 121.6
O5 C37 H37A 109.5
O5 C37 H37B 109.5
H37A C37 H37B 109.5
O5 C37 H37C 109.5
H37A C37 H37C 109.5
H37B C37 H37C 109.5
C74 C75 C76 121.1(13)
C74 C75 H75 119.5
C76 C75 H75 119.5
O4 C27 H27A 109.5
O4 C27 H27B 109.5
H27A C27 H27B 109.5
O4 C27 H27C 109.5
H27A C27 H27C 109.5
H27B C27 H27C 109.5
C74 C73 C72 119.4(12)
C74 C73 H73 120.3
C72 C73 H73 120.3
O8 C67 H67A 109.5
O8 C67 H67B 109.5
H67A C67 H67B 109.5
O8 C67 H67C 109.5
H67A C67 H67C 109.5
H67B C67 H67C 109.5
C8 C7 C6 120.9(11)
C8 C7 P1 115.6(9)
C6 C7 P1 123.2(9)
C2S C4S C3S 105.8(10)
C2S C4S H4S1 110.6
C3S C4S H4S1 110.6
C2S C4S H4S2 110.6
C3S C4S H4S2 110.6
H4S1 C4S H4S2 108.7
C55 C56 C51 119.4(10)
C55 C56 H56 120.3
C51 C56 H56 120.3
O7 C57 H57A 109.5
O7 C57 H57B 109.5
H57A C57 H57B 109.5
O7 C57 H57C 109.5
H57A C57 H57C 109.5
H57B C57 H57C 109.5
C85 C84 C83 116.7(12)
C85 C84 H84 121.6
C83 C84 H84 121.6
C71 C76 C75 121.1(12)
C71 C76 H76 119.5
C75 C76 H76 119.5
C82 C83 C84 125.6(14)
C82 C83 H83 117.2
C84 C83 H83 117.2
C7 C8 C9 119.2(11)
C7 C8 H8 120.4
C9 C8 H8 120.4
C8 C9 C10 120.7(11)
C8 C9 H9 119.7
C10 C9 H9 119.7
O1S C3S C4S 106.5(10)
O1S C3S H3S1 110.4
C4S C3S H3S1 110.4
O1S C3S H3S2 110.4
C4S C3S H3S2 110.4
H3S1 C3S H3S2 108.6
C2S C1S O1S 109.2(11)
C2S C1S H1S1 109.8
O1S C1S H1S1 109.8
C2S C1S H1S2 109.8
O1S C1S H1S2 109.8
H1S1 C1S H1S2 108.3
O6 C47 H47A 109.5
O6 C47 H47B 109.5
H47A C47 H47B 109.5
O6 C47 H47C 109.5
H47A C47 H47C 109.5
H47B C47 H47C 109.5
C1S C2S C4S 105.1(13)
C1S C2S H2S1 110.7
C4S C2S H2S1 110.7
C1S C2S H2S2 110.7
C4S C2S H2S2 110.7
H2S1 C2S H2S2 108.8

loop_
_geom_bond_atom_site_label_1
_geom_bond_atom_site_label_2
_geom_bond_distance
Mo1 Mo2 2.0906(14)
Mo1 N5 2.105(8)
Mo1 N3 2.108(8)
Mo1 O1 2.132(6)
Mo1 N1 2.137(8)
Mo2 N4 2.121(8)
Mo2 N2 2.147(8)
Mo2 O2 2.150(6)
Mo2 N6 2.162(8)
P1 C71 1.851(10)
P1 C7 1.854(11)
P1 C81 1.867(11)
O1 C4 1.269(10)
O7 C54 1.365(11)
O7 C57 1.432(11)
O2 C4 1.258(10)
O3 C14 1.378(12)
O3 C17 1.419(10)
O5 C34 1.371(11)
O5 C37 1.453(12)
O8 C64 1.368(11)
O8 C67 1.428(11)
O4 C24 1.382(11)
O4 C27 1.417(11)
N1 C1 1.336(11)
N1 C11 1.413(11)
N3 C2 1.332(11)
N3 C31 1.441(11)
N4 C2 1.337(11)
N4 C41 1.434(11)
C24 C25 1.375(12)
C24 C23 1.399(13)
C5 C6 1.391(13)
C5 C10 1.393(13)
C5 C4 1.472(14)
O6 C44 1.391(11)
O6 C47 1.426(11)
N6 C3 1.340(10)
N6 C61 1.438(11)
N2 C1 1.330(11)
N2 C21 1.420(11)
C21 C22 1.390(12)
C21 C26 1.432(12)
O1S C1S 1.424(13)
O1S C3S 1.435(11)
C36 C31 1.383(12)
C36 C35 1.394(13)
C36 H36 0.9500
C44 C43 1.356(13)
C44 C45 1.384(14)
C6 C7 1.391(13)
C6 H6 0.9500
N5 C3 1.305(10)
N5 C51 1.468(11)
C10 C9 1.400(13)
C10 H10 0.9500
C32 C33 1.375(13)
C32 C31 1.390(12)
C32 H32 0.9500
C22 C23 1.364(12)
C22 H22 0.9500
C53 C54 1.388(14)
C53 C52 1.391(12)
C53 H53 0.9500
C54 C55 1.384(13)
C23 H23 0.9500
C46 C45 1.397(13)
C46 C41 1.399(13)
C46 H46 0.9500
C64 C65 1.372(13)
C64 C63 1.380(13)
C61 C66 1.382(12)
C61 C62 1.404(12)
C63 C62 1.383(12)
C63 H63 0.9500
C55 C56 1.384(12)
C55 H55 0.9500
C51 C52 1.383(13)
C51 C56 1.409(13)
C15 C14 1.350(13)
C15 C16 1.386(12)
C15 H15 0.9500
C66 C65 1.378(12)
C66 H66 0.9500
C42 C41 1.382(13)
C42 C43 1.395(12)
C42 H42 0.9500
C62 H62 0.9500
C16 C11 1.404(12)
C16 H16 0.9500
C33 C34 1.382(14)
C33 H33 0.9500
C26 C25 1.373(12)
C26 H26 0.9500
C65 H65 0.9500
C25 H25 0.9500
C1 H1 0.9500
C52 H52 0.9500
C35 C34 1.379(13)
C35 H35 0.9500
C17 H17A 0.9800
C17 H17B 0.9800
C17 H17C 0.9800
C11 C12 1.386(13)
C45 H45 0.9500
C43 H43 0.9500
C3 H3 0.9500
C13 C12 1.382(12)
C13 C14 1.425(14)
C13 H13 0.9500
C82 C83 1.297(15)
C82 C81 1.398(14)
C82 H82 0.9500
C12 H12 0.9500
C85 C84 1.384(15)
C85 C86 1.407(14)
C85 H85 0.9500
C74 C75 1.326(14)
C74 C73 1.396(15)
C74 H74 0.9500
C86 C81 1.373(14)
C86 H86 0.9500
C71 C76 1.355(14)
C71 C72 1.378(13)
C72 C73 1.424(15)
C72 H72 0.9500
C2 H2 0.9500
C37 H37A 0.9800
C37 H37B 0.9800
C37 H37C 0.9800
C75 C76 1.421(15)
C75 H75 0.9500
C27 H27A 0.9800
C27 H27B 0.9800
C27 H27C 0.9800
C73 H73 0.9500
C67 H67A 0.9800
C67 H67B 0.9800
C67 H67C 0.9800
C7 C8 1.361(14)
C4S C2S 1.489(16)
C4S C3S 1.502(14)
C4S H4S1 0.9900
C4S H4S2 0.9900
C56 H56 0.9500
C57 H57A 0.9800
C57 H57B 0.9800
C57 H57C 0.9800
C84 C83 1.401(15)
C84 H84 0.9500
C76 H76 0.9500
C83 H83 0.9500
C8 C9 1.399(14)
C8 H8 0.9500
C9 H9 0.9500
C3S H3S1 0.9900
C3S H3S2 0.9900
C1S C2S 1.424(15)
C1S H1S1 0.9900
C1S H1S2 0.9900
C47 H47A 0.9800
C47 H47B 0.9800
C47 H47C 0.9800
C2S H2S1 0.9900
C2S H2S2 0.9900
